data_7204212
loop_
_publ_author_name
'Filarowski, Aleksander'
'Koll, Aleksander'
'Glowiak, Tadeusz'

_publ_section_title
;
 Low barrier hydrogen bonds in sterically modified Schiff bases
;
_journal_issue 4
_journal_name_full 'Journal of the Chemical Society, Perkin Transactions 2'
_journal_page_first 835
_journal_paper_doi 10.1039/b106145n
_journal_year 2002
_chemical_formula_sum 'C9 H10 Cl N O'
_chemical_formula_weight 183.63
_chemical_name_systematic
;
?
;
_space_group_IT_number 2
_symmetry_cell_setting triclinic
_symmetry_space_group_name_Hall '-P 1'
_symmetry_space_group_name_H-M 'P -1'
_atom_sites_solution_hydrogens geom
_atom_sites_solution_primary direct
_atom_sites_solution_secondary difmap
_audit_creation_method SHELXL-97
_cell_angle_alpha 99.03(3)
_cell_angle_beta 95.57(3)
_cell_angle_gamma 105.59(3)
_cell_formula_units_Z 2
_cell_length_a 6.4110(10)
_cell_length_b 7.2730(10)
_cell_length_c 10.251(2)
_cell_measurement_reflns_used 25
_cell_measurement_temperature 293(2)
_cell_measurement_theta_max 23.1
_cell_measurement_theta_min 12.7
_cell_volume 449.79(16)
_computing_cell_refinement 'Kuma KM4 software 1987'
_computing_data_collection 'Kuma KM4 software 1987'
_computing_data_reduction 'Kuma KM4 software 1987'
_computing_structure_refinement 'SHELXL-97 (Sheldrick, 1997)'
_computing_structure_solution 'SHELXS-97 (Sheldrick, 1990)'
_diffrn_ambient_temperature 293(2)
_diffrn_measured_fraction_theta_full 0.935
_diffrn_measured_fraction_theta_max 0.935
_diffrn_measurement_device 'Kuma KM4 automatic diffractometer'
_diffrn_measurement_method 'profile data from omega/2theta scans'
_diffrn_radiation_monochromator graphite
_diffrn_radiation_source 'fine-focus sealed tube'
_diffrn_radiation_type CuK\a
_diffrn_radiation_wavelength 1.54180
_diffrn_reflns_av_R_equivalents 0.0434
_diffrn_reflns_av_sigmaI/netI 0.0402
_diffrn_reflns_limit_h_max 8
_diffrn_reflns_limit_h_min -8
_diffrn_reflns_limit_k_max 8
_diffrn_reflns_limit_k_min -8
_diffrn_reflns_limit_l_max 13
_diffrn_reflns_limit_l_min -13
_diffrn_reflns_number 3522
_diffrn_reflns_theta_full 80.29
_diffrn_reflns_theta_max 80.29
_diffrn_reflns_theta_min 4.41
_exptl_absorpt_coefficient_mu 3.349
_exptl_crystal_density_diffrn 1.356
_exptl_crystal_density_method 'not measured'
_exptl_crystal_F_000 192
_exptl_crystal_size_max 0.20
_exptl_crystal_size_mid 0.20
_exptl_crystal_size_min 0.20
_refine_diff_density_max 0.245
_refine_diff_density_min -0.238
_refine_diff_density_rms 0.044
_refine_ls_extinction_coef 0.081(7)
_refine_ls_extinction_expression Fc^*^=kFc[1+0.001xFc^2^\l^3^/sin(2\q)]^-1/4^
_refine_ls_extinction_method SHELXL
_refine_ls_goodness_of_fit_ref 1.059
_refine_ls_hydrogen_treatment mixed
_refine_ls_matrix_type full
_refine_ls_number_parameters 150
_refine_ls_number_reflns 1841
_refine_ls_number_restraints 0
_refine_ls_restrained_S_all 1.059
_refine_ls_R_factor_all 0.0591
_refine_ls_R_factor_gt 0.0456
_refine_ls_shift/su_max 0.016
_refine_ls_shift/su_mean 0.001
_refine_ls_structure_factor_coef Fsqd
_refine_ls_weighting_details 'w=1/[\s^2^(Fo^2^)+(0.0803P)^2^+0.0412P] where P=(Fo^2^+2Fc^2^)/3'
_refine_ls_weighting_scheme calc
_refine_ls_wR_factor_gt 0.1295
_refine_ls_wR_factor_ref 0.1400
_reflns_number_gt 1411
_reflns_number_total 1841
_reflns_threshold_expression >2sigma(I)
_cod_data_source_file b106145n.txt
_cod_data_source_block tium3
_cod_depositor_comments
;
The following automatic conversions were performed:

'_refine_ls_weighting_scheme' value 'calc
w=1/[\s^2^(Fo^2^)+(0.0803P)^2^+0.0412P] where P=(Fo^2^+2Fc^2^)/3' was
changed to 'calc'. New tag '_refine_ls_weighting_details' was
created. The value of the new tag was set to
'w=1/[\s^2^(Fo^2^)+(0.0803P)^2^+0.0412P] where P=(Fo^2^+2Fc^2^)/3'.

Automatic conversion script
Id: cif_fix_values 3143 2015-03-26 13:38:13Z robertas 
;
_cod_original_cell_volume 449.79(13)
_cod_original_sg_symbol_H-M P-1
_cod_database_code 7204212

loop_
_symmetry_equiv_pos_as_xyz
'x, y, z'
'-x, -y, -z'

loop_
_atom_site_label
_atom_site_type_symbol
_atom_site_fract_x
_atom_site_fract_y
_atom_site_fract_z
_atom_site_U_iso_or_equiv
_atom_site_adp_type
_atom_site_occupancy
_atom_site_calc_flag
_atom_site_refinement_flags
_atom_site_disorder_assembly
_atom_site_disorder_group
Cl1 Cl 0.21669(11) 0.13594(12) 0.92872(6) 0.0931(3) Uani 1 d . . .
O1 O 0.9090(2) 0.3949(3) 0.61204(15) 0.0789(5) Uani 1 d . . .
N1 N 0.6298(3) 0.3002(3) 0.40833(15) 0.0593(4) Uani 1 d . . .
C1 C 0.7490(3) 0.3406(3) 0.67941(19) 0.0605(5) Uani 1 d . . .
C2 C 0.5273(3) 0.2634(3) 0.61826(16) 0.0512(4) Uani 1 d . . .
C3 C 0.3653(3) 0.2034(3) 0.69825(19) 0.0583(5) Uani 1 d . . .
C4 C 0.4182(3) 0.2198(3) 0.83199(19) 0.0631(5) Uani 1 d . . .
C5 C 0.6328(4) 0.2971(4) 0.8930(2) 0.0769(7) Uani 1 d . . .
C6 C 0.7934(4) 0.3580(4) 0.8192(2) 0.0790(7) Uani 1 d . . .
C7 C 0.4714(3) 0.2446(3) 0.47472(17) 0.0531(4) Uani 1 d . . .
C8 C 0.2397(4) 0.1653(4) 0.4089(3) 0.0728(6) Uani 1 d . . .
C9 C 0.6069(5) 0.2914(4) 0.2644(2) 0.0739(6) Uani 1 d . . .
H1 H 0.773(5) 0.347(5) 0.475(4) 0.107(10) Uiso 1 d . . .
H3 H 0.219(4) 0.160(4) 0.660(3) 0.080(8) Uiso 1 d . . .
H5 H 0.676(5) 0.309(5) 0.980(4) 0.107(10) Uiso 1 d . . .
H6 H 0.949(5) 0.415(4) 0.859(3) 0.084(8) Uiso 1 d . . .
H8A H 0.144(6) 0.233(5) 0.448(4) 0.120(12) Uiso 1 d . . .
H8B H 0.163(7) 0.042(6) 0.426(4) 0.131(13) Uiso 1 d . . .
H8C H 0.221(7) 0.168(7) 0.328(5) 0.150(16) Uiso 1 d . . .
H9A H 0.741(6) 0.331(6) 0.255(4) 0.111(12) Uiso 1 d . . .
H9B H 0.513(6) 0.367(6) 0.235(4) 0.127(12) Uiso 1 d . . .
H9C H 0.510(5) 0.170(5) 0.216(3) 0.100(9) Uiso 1 d . . .

loop_
_atom_site_aniso_label
_atom_site_aniso_U_11
_atom_site_aniso_U_22
_atom_site_aniso_U_33
_atom_site_aniso_U_23
_atom_site_aniso_U_13
_atom_site_aniso_U_12
Cl1 0.0911(5) 0.1197(6) 0.0744(4) 0.0354(3) 0.0362(3) 0.0221(4)
O1 0.0490(7) 0.1176(14) 0.0652(8) 0.0259(8) 0.0092(6) 0.0105(7)
N1 0.0648(9) 0.0617(11) 0.0483(8) 0.0088(6) 0.0094(7) 0.0136(7)
C1 0.0531(9) 0.0730(14) 0.0546(9) 0.0174(8) 0.0050(7) 0.0147(8)
C2 0.0527(9) 0.0519(11) 0.0482(8) 0.0103(7) 0.0063(6) 0.0136(7)
C3 0.0526(9) 0.0621(12) 0.0577(10) 0.0140(8) 0.0089(7) 0.0109(8)
C4 0.0685(11) 0.0662(13) 0.0569(10) 0.0187(8) 0.0161(8) 0.0169(9)
C5 0.0776(13) 0.0995(18) 0.0490(10) 0.0206(10) 0.0032(9) 0.0164(12)
C6 0.0611(11) 0.109(2) 0.0583(11) 0.0219(11) -0.0018(9) 0.0102(11)
C7 0.0571(9) 0.0484(11) 0.0514(9) 0.0075(7) 0.0040(7) 0.0137(7)
C8 0.0602(11) 0.0856(18) 0.0611(11) 0.0076(10) -0.0037(9) 0.0097(11)
C9 0.0897(17) 0.0828(18) 0.0463(9) 0.0100(9) 0.0112(10) 0.0208(14)

loop_
_atom_type_symbol
_atom_type_description
_atom_type_scat_dispersion_real
_atom_type_scat_dispersion_imag
_atom_type_scat_source
C C 0.0181 0.0091 'International Tables Vol C Tables 4.2.6.8 and 6.1.1.4'
H H 0.0000 0.0000 'International Tables Vol C Tables 4.2.6.8 and 6.1.1.4'
N N 0.0311 0.0180 'International Tables Vol C Tables 4.2.6.8 and 6.1.1.4'
O O 0.0492 0.0322 'International Tables Vol C Tables 4.2.6.8 and 6.1.1.4'
Cl Cl 0.3639 0.7018 'International Tables Vol C Tables 4.2.6.8 and 6.1.1.4'

loop_
_geom_angle_atom_site_label_1
_geom_angle_atom_site_label_2
_geom_angle_atom_site_label_3
_geom_angle
_geom_angle_site_symmetry_1
_geom_angle_site_symmetry_3
_geom_angle_publ_flag
C7 N1 C9 125.31(19) . . ?
C7 N1 H1 107.5(19) . . ?
C9 N1 H1 127.2(19) . . ?
O1 C1 C6 119.77(18) . . ?
O1 C1 C2 122.65(17) . . ?
C6 C1 C2 117.59(19) . . ?
C3 C2 C1 118.86(16) . . ?
C3 C2 C7 121.11(16) . . ?
C1 C2 C7 120.02(16) . . ?
C4 C3 C2 120.97(18) . . ?
C4 C3 H3 119.8(16) . . ?
C2 C3 H3 119.1(16) . . ?
C3 C4 C5 120.75(19) . . ?
C3 C4 Cl1 120.36(16) . . ?
C5 C4 Cl1 118.86(15) . . ?
C6 C5 C4 119.98(19) . . ?
C6 C5 H5 116(2) . . ?
C4 C5 H5 124(2) . . ?
C5 C6 C1 121.8(2) . . ?
C5 C6 H6 122.7(17) . . ?
C1 C6 H6 115.5(17) . . ?
N1 C7 C2 117.23(16) . . ?
N1 C7 C8 121.95(18) . . ?
C2 C7 C8 120.82(18) . . ?
C7 C8 H8A 113(2) . . ?
C7 C8 H8B 115(2) . . ?
H8A C8 H8B 95(3) . . ?
C7 C8 H8C 114(3) . . ?
H8A C8 H8C 105(4) . . ?
H8B C8 H8C 111(4) . . ?
N1 C9 H9A 100(3) . . ?
N1 C9 H9B 112(2) . . ?
H9A C9 H9B 117(3) . . ?
N1 C9 H9C 112(2) . . ?
H9A C9 H9C 123(3) . . ?
H9B C9 H9C 94(3) . . ?

loop_
_geom_bond_atom_site_label_1
_geom_bond_atom_site_label_2
_geom_bond_distance
_geom_bond_site_symmetry_2
_geom_bond_publ_flag
Cl1 C4 1.743(2) . ?
O1 C1 1.300(2) . ?
N1 C7 1.288(2) . ?
N1 C9 1.458(3) . ?
N1 H1 1.03(3) . ?
C1 C6 1.413(3) . ?
C1 C2 1.420(3) . ?
C2 C3 1.405(3) . ?
C2 C7 1.456(2) . ?
C3 C4 1.358(3) . ?
C3 H3 0.93(3) . ?
C4 C5 1.381(3) . ?
C5 C6 1.356(3) . ?
C5 H5 0.90(4) . ?
C6 H6 0.99(3) . ?
C7 C8 1.488(3) . ?
C8 H8A 0.97(4) . ?
C8 H8B 0.95(4) . ?
C8 H8C 0.83(5) . ?
C9 H9A 0.85(4) . ?
C9 H9B 0.97(4) . ?
C9 H9C 0.96(3) . ?

loop_
_geom_hbond_atom_site_label_D
_geom_hbond_atom_site_label_H
_geom_hbond_atom_site_label_A
_geom_hbond_distance_DH
_geom_hbond_distance_HA
_geom_hbond_distance_DA
_geom_hbond_angle_DHA
_geom_hbond_site_symmetry_A
N1 H1 O1 1.03(3) 1.52(4) 2.490(2) 155(3) .

loop_
_geom_torsion_atom_site_label_1
_geom_torsion_atom_site_label_2
_geom_torsion_atom_site_label_3
_geom_torsion_atom_site_label_4
_geom_torsion
_geom_torsion_site_symmetry_1
_geom_torsion_site_symmetry_2
_geom_torsion_site_symmetry_3
_geom_torsion_site_symmetry_4
_geom_torsion_publ_flag
O1 C1 C2 C3 178.3(2) . . . . ?
C6 C1 C2 C3 -1.8(3) . . . . ?
O1 C1 C2 C7 -0.8(3) . . . . ?
C6 C1 C2 C7 179.1(2) . . . . ?
C1 C2 C3 C4 0.5(3) . . . . ?
C7 C2 C3 C4 179.5(2) . . . . ?
C2 C3 C4 C5 0.4(4) . . . . ?
C2 C3 C4 Cl1 -177.46(16) . . . . ?
C3 C4 C5 C6 0.1(4) . . . . ?
Cl1 C4 C5 C6 178.0(2) . . . . ?
C4 C5 C6 C1 -1.6(5) . . . . ?
O1 C1 C6 C5 -177.7(3) . . . . ?
C2 C1 C6 C5 2.4(4) . . . . ?
C9 N1 C7 C2 179.5(2) . . . . ?
C9 N1 C7 C8 -0.9(3) . . . . ?
C3 C2 C7 N1 -178.97(18) . . . . ?
C1 C2 C7 N1 0.1(3) . . . . ?
C3 C2 C7 C8 1.4(3) . . . . ?
C1 C2 C7 C8 -179.6(2) . . . . ?

loop_
_cod_related_entry_id
_cod_related_entry_database
_cod_related_entry_code
1 ChemSpider 30653701
